data_7216606
loop_
_publ_author_name
'Liu, Rong'
'Valiyaveettil, Suresh'
'Mok, Kum-Fun'
'Vittal, Jagadese J.'
'Hoong, Angelia Kar Min'

_publ_section_title
;
 Solid-state self-assembly of 1,4-bis(2-carboxybenzyloxy)benzene in the
 presence and absence of aromatic amines
;
_journal_issue 95
_journal_name_full CrystEngComm
_journal_page_first 574
_journal_paper_doi 10.1039/b206055h
_journal_volume 4
_journal_year 2002
_chemical_formula_sum 'C22 H18 O6'
_chemical_formula_weight 378.36
_chemical_name_systematic
; 
? 
;
_space_group_IT_number 14
_symmetry_cell_setting monoclinic
_symmetry_space_group_name_Hall '-P 2yn'
_symmetry_space_group_name_H-M 'P 1 21/n 1'
_atom_sites_solution_hydrogens geom
_atom_sites_solution_primary direct
_atom_sites_solution_secondary difmap
_audit_creation_method SHELXL-97
_cell_angle_alpha 90.00
_cell_angle_beta 96.1050(10)
_cell_angle_gamma 90.00
_cell_formula_units_Z 4
_cell_length_a 15.1936(2)
_cell_length_b 7.24040(10)
_cell_length_c 17.31980(10)
_cell_measurement_reflns_used 5866
_cell_measurement_temperature 293(2)
_cell_measurement_theta_max 25.0
_cell_measurement_theta_min 2.06
_cell_volume 1894.51(4)
_computing_cell_refinement 'Bruker AXS, SAINT'
_computing_data_collection 'Bruker AXS, SMART'
_computing_data_reduction 'Bruker AXS, SAINT'
_computing_molecular_graphics 'Bruker AXS, SHELXTL'
_computing_publication_material 'Bruker AXS, SHELXTL'
_computing_structure_refinement 'SHELXL-97 (Sheldrick, 1997)'
_computing_structure_solution 'SHELXS-97 (Sheldrick, 1990)'
_diffrn_ambient_temperature 293(2)
_diffrn_measured_fraction_theta_full 0.974
_diffrn_measured_fraction_theta_max 0.974
_diffrn_measurement_method '\w scans'
_diffrn_radiation_monochromator graphite
_diffrn_radiation_source 'fine-focus sealed tube'
_diffrn_radiation_type MoK\a
_diffrn_radiation_wavelength 0.71073
_diffrn_reflns_av_R_equivalents 0.0241
_diffrn_reflns_av_sigmaI/netI 0.0311
_diffrn_reflns_limit_h_max 18
_diffrn_reflns_limit_h_min -11
_diffrn_reflns_limit_k_max 9
_diffrn_reflns_limit_k_min -7
_diffrn_reflns_limit_l_max 21
_diffrn_reflns_limit_l_min -20
_diffrn_reflns_number 9897
_diffrn_reflns_theta_full 26.36
_diffrn_reflns_theta_max 26.36
_diffrn_reflns_theta_min 1.89
_exptl_absorpt_coefficient_mu 0.097
_exptl_absorpt_correction_T_max 0.9610
_exptl_absorpt_correction_T_min 0.5604
_exptl_absorpt_correction_type 'sadabs (Sheldrick, 1996)'
_exptl_crystal_colour colorless
_exptl_crystal_density_diffrn 1.327
_exptl_crystal_density_meas ?
_exptl_crystal_density_method 'not measured'
_exptl_crystal_description 'rectangular shape, cut'
_exptl_crystal_F_000 792
_exptl_crystal_size_max 0.6
_exptl_crystal_size_mid 0.6
_exptl_crystal_size_min 0.5
_refine_diff_density_max 0.259
_refine_diff_density_min -0.227
_refine_diff_density_rms 0.034
_refine_ls_extinction_coef 0.0129(17)
_refine_ls_extinction_expression Fc^*^=kFc[1+0.001xFc^2^\l^3^/sin(2\q)]^-1/4^
_refine_ls_extinction_method SHELXL
_refine_ls_goodness_of_fit_ref 1.059
_refine_ls_hydrogen_treatment mixed
_refine_ls_matrix_type full
_refine_ls_number_parameters 324
_refine_ls_number_reflns 3765
_refine_ls_number_restraints 0
_refine_ls_restrained_S_all 1.059
_refine_ls_R_factor_all 0.0625
_refine_ls_R_factor_gt 0.0443
_refine_ls_shift/su_max 0.001
_refine_ls_shift/su_mean 0.000
_refine_ls_structure_factor_coef Fsqd
_refine_ls_weighting_details 'calc w=1/[\s^2^(Fo^2^)+(0.0675P)^2^+0.2356P] where P=(Fo^2^+2Fc^2^)/3'
_refine_ls_weighting_scheme calc
_refine_ls_wR_factor_gt 0.1193
_refine_ls_wR_factor_ref 0.1296
_reflns_number_gt 2779
_reflns_number_total 3765
_reflns_threshold_expression >2sigma(I)
_cod_data_source_file b206055h.txt
_cod_data_source_block diacid1
_cod_depositor_comments
;
The following automatic conversions were performed:

'_exptl_crystal_density_meas' value 'not measured' was changed to '?'
- the value is perceived as not measured.

Automatic conversion script
Id: cif_fix_values 3008 2015-01-20 13:52:24Z robertas 
;
_cod_original_sg_symbol_H-M P2(1)/n
_cod_database_code 7216606

loop_
_symmetry_equiv_pos_as_xyz
'x, y, z'
'-x+1/2, y+1/2, -z+1/2'
'-x, -y, -z'
'x-1/2, -y-1/2, z-1/2'

loop_
_atom_site_label
_atom_site_type_symbol
_atom_site_fract_x
_atom_site_fract_y
_atom_site_fract_z
_atom_site_U_iso_or_equiv
_atom_site_adp_type
_atom_site_occupancy
_atom_site_symmetry_multiplicity
_atom_site_calc_flag
O1 O 0.49483(10) 0.81455(19) 0.44279(8) 0.0738(4) Uani 1 1 d
O2 O 0.56912(11) 1.0753(2) 0.43035(9) 0.0750(5) Uani 1 1 d
H2 H 0.5458(12) 1.102(3) 0.4703(11) 0.050 Uiso 1 1 d
O3 O 0.47043(10) 0.40295(18) 0.27759(8) 0.0712(4) Uani 1 1 d
O4 O 0.45437(8) 0.14893(15) 0.17678(7) 0.0517(3) Uani 1 1 d
O5 O 0.49194(10) -0.30171(19) 0.03899(9) 0.0753(5) Uani 1 1 d
O6 O 0.38554(11) -0.4379(2) -0.03738(11) 0.0905(6) Uani 1 1 d
H6 H 0.4284(13) -0.520(3) -0.0385(10) 0.050 Uiso 1 1 d
C1 C 0.54351(12) 0.9116(2) 0.40700(11) 0.0536(4) Uani 1 1 d
C2 C 0.57783(11) 0.8489(2) 0.33431(10) 0.0493(4) Uani 1 1 d
C3 C 0.63774(14) 0.9614(3) 0.30121(12) 0.0622(5) Uani 1 1 d
H3 H 0.6530(14) 1.073(3) 0.3254(12) 0.070(6) Uiso 1 1 d
C4 C 0.67407(14) 0.9087(3) 0.23473(12) 0.0678(5) Uani 1 1 d
H4 H 0.7167(17) 0.987(3) 0.2140(13) 0.086(7) Uiso 1 1 d
C5 C 0.64954(13) 0.7416(3) 0.20044(12) 0.0635(5) Uani 1 1 d
H5 H 0.6735(14) 0.703(3) 0.1521(12) 0.072(6) Uiso 1 1 d
C6 C 0.58966(12) 0.6286(3) 0.23186(10) 0.0553(5) Uani 1 1 d
H6A H 0.5701(15) 0.509(3) 0.2083(13) 0.077(6) Uiso 1 1 d
C7 C 0.55178(11) 0.6784(2) 0.29899(9) 0.0475(4) Uani 1 1 d
C8 C 0.48455(13) 0.5537(2) 0.33020(11) 0.0533(4) Uani 1 1 d
H8A H 0.4268(13) 0.619(3) 0.3330(11) 0.058(5) Uiso 1 1 d
H8B H 0.5061(13) 0.508(3) 0.3822(12) 0.064(6) Uiso 1 1 d
C9 C 0.41193(12) 0.2679(2) 0.29289(10) 0.0498(4) Uani 1 1 d
C10 C 0.36390(14) 0.2601(3) 0.35621(11) 0.0604(5) Uani 1 1 d
H10 H 0.3716(13) 0.357(3) 0.3934(12) 0.066(6) Uiso 1 1 d
C11 C 0.30660(15) 0.1140(3) 0.36423(12) 0.0681(5) Uani 1 1 d
H11 H 0.2711(16) 0.109(3) 0.4081(14) 0.084(7) Uiso 1 1 d
C12 C 0.29775(15) -0.0226(3) 0.30950(13) 0.0710(6) Uani 1 1 d
H12 H 0.2585(16) -0.121(3) 0.3132(13) 0.085(7) Uiso 1 1 d
C13 C 0.34573(13) -0.0168(3) 0.24547(11) 0.0591(5) Uani 1 1 d
H13 H 0.3399(14) -0.113(3) 0.2081(13) 0.075(6) Uiso 1 1 d
C14 C 0.40331(11) 0.1266(2) 0.23721(9) 0.0456(4) Uani 1 1 d
C15 C 0.45550(12) 0.0005(3) 0.12207(10) 0.0502(4) Uani 1 1 d
H15A H 0.4610(12) -0.115(3) 0.1489(11) 0.057(5) Uiso 1 1 d
H15B H 0.5125(14) 0.020(3) 0.0982(11) 0.063(5) Uiso 1 1 d
C16 C 0.37573(11) 0.0044(2) 0.06125(9) 0.0453(4) Uani 1 1 d
C17 C 0.31908(13) 0.1554(3) 0.05697(11) 0.0581(5) Uani 1 1 d
H17 H 0.3322(12) 0.257(3) 0.0938(11) 0.058(5) Uiso 1 1 d
C18 C 0.24460(15) 0.1623(3) 0.00373(13) 0.0722(6) Uani 1 1 d
H18 H 0.2072(15) 0.262(3) 0.0040(13) 0.079(7) Uiso 1 1 d
C19 C 0.22464(15) 0.0177(3) -0.04654(13) 0.0715(6) Uani 1 1 d
H19 H 0.1720(18) 0.019(4) -0.0816(15) 0.103(8) Uiso 1 1 d
C20 C 0.28024(13) -0.1325(3) -0.04485(11) 0.0597(5) Uani 1 1 d
H20 H 0.2679(14) -0.234(3) -0.0794(12) 0.071(6) Uiso 1 1 d
C21 C 0.35599(11) -0.1414(2) 0.00824(9) 0.0464(4) Uani 1 1 d
C22 C 0.41696(12) -0.3004(2) 0.00540(10) 0.0509(4) Uani 1 1 d

loop_
_atom_site_aniso_label
_atom_site_aniso_U_11
_atom_site_aniso_U_22
_atom_site_aniso_U_33
_atom_site_aniso_U_23
_atom_site_aniso_U_13
_atom_site_aniso_U_12
O1 0.0946(11) 0.0625(8) 0.0680(9) -0.0297(7) 0.0262(8) -0.0254(8)
O2 0.0874(10) 0.0665(9) 0.0747(9) -0.0378(8) 0.0247(8) -0.0255(7)
O3 0.0957(10) 0.0564(8) 0.0657(8) -0.0315(7) 0.0279(7) -0.0260(7)
O4 0.0606(7) 0.0445(6) 0.0515(7) -0.0171(5) 0.0124(5) -0.0060(5)
O5 0.0708(9) 0.0623(8) 0.0887(10) -0.0376(7) -0.0112(8) 0.0187(7)
O6 0.0810(11) 0.0628(9) 0.1203(14) -0.0485(9) -0.0233(9) 0.0173(8)
C1 0.0529(10) 0.0490(10) 0.0573(10) -0.0181(8) -0.0009(8) -0.0076(8)
C2 0.0479(9) 0.0494(9) 0.0493(9) -0.0112(8) -0.0015(7) -0.0006(8)
C3 0.0622(11) 0.0607(12) 0.0629(11) -0.0148(10) 0.0028(9) -0.0114(9)
C4 0.0635(12) 0.0784(14) 0.0621(12) -0.0067(11) 0.0104(10) -0.0150(11)
C5 0.0590(11) 0.0789(13) 0.0531(11) -0.0131(10) 0.0081(9) 0.0011(10)
C6 0.0563(10) 0.0563(10) 0.0521(10) -0.0131(8) 0.0000(8) 0.0043(9)
C7 0.0481(9) 0.0464(9) 0.0461(9) -0.0099(7) -0.0040(7) 0.0050(7)
C8 0.0628(12) 0.0451(9) 0.0515(10) -0.0185(8) 0.0043(8) -0.0031(8)
C9 0.0554(10) 0.0437(9) 0.0502(9) -0.0110(7) 0.0050(7) -0.0025(8)
C10 0.0729(13) 0.0587(11) 0.0508(10) -0.0129(9) 0.0124(9) 0.0031(10)
C11 0.0722(13) 0.0762(14) 0.0591(11) -0.0008(10) 0.0212(10) -0.0019(11)
C12 0.0752(14) 0.0689(13) 0.0702(13) -0.0008(11) 0.0143(11) -0.0222(11)
C13 0.0696(12) 0.0513(10) 0.0566(10) -0.0103(9) 0.0071(9) -0.0124(9)
C14 0.0476(9) 0.0438(8) 0.0452(9) -0.0071(7) 0.0032(7) 0.0032(7)
C15 0.0560(11) 0.0441(9) 0.0504(10) -0.0153(8) 0.0051(8) 0.0035(8)
C16 0.0516(9) 0.0428(8) 0.0423(8) -0.0051(7) 0.0095(7) 0.0031(7)
C17 0.0659(12) 0.0514(10) 0.0573(11) -0.0084(9) 0.0076(9) 0.0141(9)
C18 0.0701(13) 0.0740(14) 0.0713(13) -0.0014(11) 0.0025(10) 0.0285(11)
C19 0.0618(13) 0.0866(15) 0.0630(12) -0.0023(11) -0.0072(10) 0.0120(11)
C20 0.0626(11) 0.0649(11) 0.0503(10) -0.0097(9) -0.0006(8) -0.0007(9)
C21 0.0539(9) 0.0444(8) 0.0418(8) -0.0053(7) 0.0087(7) 0.0010(7)
C22 0.0611(11) 0.0456(9) 0.0457(9) -0.0127(7) 0.0041(8) -0.0003(8)

loop_
_atom_type_symbol
_atom_type_description
_atom_type_scat_dispersion_real
_atom_type_scat_dispersion_imag
_atom_type_scat_source
C C 0.0033 0.0016 'International Tables Vol C Tables 4.2.6.8 and 6.1.1.4'
H H 0.0000 0.0000 'International Tables Vol C Tables 4.2.6.8 and 6.1.1.4'
O O 0.0106 0.0060 'International Tables Vol C Tables 4.2.6.8 and 6.1.1.4'

loop_
_geom_angle_atom_site_label_1
_geom_angle_atom_site_label_2
_geom_angle_atom_site_label_3
_geom_angle
C9 O3 C8 118.79(14)
C14 O4 C15 117.48(13)
O1 C1 O2 122.62(17)
O1 C1 C2 122.36(15)
O2 C1 C2 115.02(17)
C3 C2 C7 119.89(16)
C3 C2 C1 118.37(16)
C7 C2 C1 121.75(16)
C4 C3 C2 121.24(19)
C5 C4 C3 119.1(2)
C6 C5 C4 120.62(18)
C5 C6 C7 121.55(18)
C6 C7 C2 117.58(17)
C6 C7 C8 119.95(15)
C2 C7 C8 122.47(15)
O3 C8 C7 106.96(14)
O3 C9 C10 126.35(15)
O3 C9 C14 113.83(15)
C10 C9 C14 119.82(16)
C9 C10 C11 120.06(18)
C12 C11 C10 119.96(19)
C11 C12 C13 120.65(19)
C14 C13 C12 119.94(18)
C13 C14 O4 125.74(15)
C13 C14 C9 119.56(16)
O4 C14 C9 114.69(14)
O4 C15 C16 112.32(14)
C17 C16 C21 117.84(16)
C17 C16 C15 119.71(15)
C21 C16 C15 122.44(14)
C18 C17 C16 121.53(18)
C19 C18 C17 120.29(19)
C18 C19 C20 119.7(2)
C19 C20 C21 120.81(18)
C20 C21 C16 119.84(16)
C20 C21 C22 119.25(15)
C16 C21 C22 120.84(15)
O5 C22 O6 122.11(16)
O5 C22 C21 123.00(15)
O6 C22 C21 114.87(16)

loop_
_geom_bond_atom_site_label_1
_geom_bond_atom_site_label_2
_geom_bond_distance
O1 C1 1.234(2)
O2 C1 1.298(2)
O3 C9 1.366(2)
O3 C8 1.4235(19)
O4 C14 1.377(2)
O4 C15 1.4340(19)
O5 C22 1.223(2)
O6 C22 1.301(2)
C1 C2 1.484(2)
C2 C3 1.390(3)
C2 C7 1.416(2)
C3 C4 1.383(3)
C4 C5 1.381(3)
C5 C6 1.378(3)
C6 C7 1.398(2)
C7 C8 1.506(3)
C9 C10 1.382(3)
C9 C14 1.403(2)
C10 C11 1.386(3)
C11 C12 1.367(3)
C12 C13 1.391(3)
C13 C14 1.375(2)
C15 C16 1.519(2)
C16 C17 1.389(2)
C16 C21 1.410(2)
C17 C18 1.383(3)
C18 C19 1.375(3)
C19 C20 1.375(3)
C20 C21 1.396(3)
C21 C22 1.481(2)
